data_2009584
loop_
_publ_author_name
'Tahirov, T.H.'
'Lu, T.-H.'
'Shu, K.'
'Chung, C.-S.'

_publ_section_title
;[(4<i>RS</i>,7<i>SR</i>,11<i>RS</i>)-4,12-Dimethyl-4,7,11-triazatridecylamine-<i>N</i>,<i>N</i>',<i>N</i>'',<i>N</i>''']nickel(II)
 diperchlorate
;
_journal_issue 4
_journal_name_full 'Acta Crystallographica Section C'
_journal_page_first 516
_journal_page_last 518
_journal_paper_doi 10.1107/S0108270193009795
_journal_volume 50
_journal_year 1994
_chemical_formula_sum 'C12 H30 Cl2 N4 Ni O8'
_chemical_formula_weight 488.0
_symmetry_cell_setting orthorhombic
_symmetry_space_group_name_Hall 'P 2ac 2ab'
_symmetry_space_group_name_H-M 'P 21 21 21'
_atom_type_scat_source IntTabIV
_cell_angle_alpha 90.
_cell_angle_beta 90.
_cell_angle_gamma 90.
_cell_formula_units_Z 4
_cell_length_a 8.491(4)
_cell_length_b 14.679(4)
_cell_length_c 16.827(3)
_cell_measurement_reflns_used 25
_cell_measurement_temperature 298(3)
_cell_measurement_theta_max 16
_cell_measurement_theta_min 6.07
_cell_volume 2097.3(12)
_diffrn_measurement_device 'Nonius CAD-4'
_diffrn_measurement_method \q/2\q
_diffrn_radiation_type MoK\a
_diffrn_radiation_wavelength 0.71073
_diffrn_reflns_limit_h_max 11
_diffrn_reflns_limit_h_min 0
_diffrn_reflns_limit_k_max 20
_diffrn_reflns_limit_k_min 0
_diffrn_reflns_limit_l_max 23
_diffrn_reflns_limit_l_min 0
_diffrn_reflns_number 3430
_diffrn_reflns_theta_max 29.9
_diffrn_standards_decay_% .0
_diffrn_standards_interval_time 60
_diffrn_standards_number 3
_exptl_absorpt_coefficient_mu 1.23
_exptl_absorpt_correction_T_max 0.87217
_exptl_absorpt_correction_T_min 0.87147
_exptl_absorpt_correction_type empirical
_exptl_crystal_colour yellow
_exptl_crystal_density_diffrn 1.546
_exptl_crystal_description parallelepiped
_exptl_crystal_size_max 0.31
_exptl_crystal_size_mid 0.16
_exptl_crystal_size_min 0.13
_refine_diff_density_max 0.54
_refine_diff_density_min -0.35
_refine_ls_goodness_of_fit_obs 0.59
_refine_ls_hydrogen_treatment noref
_refine_ls_number_parameters 261
_refine_ls_number_reflns 1924
_refine_ls_R_factor_obs 0.055
_refine_ls_shift/esd_max 0.78
_refine_ls_structure_factor_coef 'F; structure-factor coefficient 2.978(7)'
_refine_ls_weighting_scheme unit
_refine_ls_wR_factor_obs 0.054
_reflns_number_observed 1924
_reflns_number_total 3430
_reflns_observed_criterion I>=2.5\s(I)
_cod_data_source_file as1060.cif
_cod_data_source_block as1060_structure_1_of_1
_cod_original_cell_volume 2097.0(10)
_cod_original_formula_sum 'C12 H30 Cl2 N4 Ni1 O8'
_cod_database_code 2009584

loop_
_atom_site_label
_atom_site_fract_x
_atom_site_fract_y
_atom_site_fract_z
_atom_site_occupancy
Ni .24397(14) .80566(7) .22878(5) 1.0
Cl(1) .7905(3) .65783(19) .18758(17) 1.0
Cl(2) .7010(4) .0539(2) .07441(17) 1.0
O(1) .7069(12) .7291(6) .2195(10) 1.0
O(2) .6908(13) .5845(6) .1929(10) 1.0
O(3) .817(2) .6730(17) .1146(7) 1.0
O(4) .9302(11) .6422(7) .2275(7) 1.0
O(5) .743(2) -.0367(7) .0833(9) 0.85
O(5') .692(6) .007(3) .149(3) 0.15
O(6) .713(4) .0727(16) -.0015(9) 0.70
O(6') .596(4) .028(3) .0201(19) 0.30
O(7) .567(3) .095(2) .0970(17) 0.70
O(7') .600(6) .044(3) .137(3) 0.30
O(8) .8190(14) .1081(8) .1101(9) 1.0
N(1) .2128(9) .8053(5) .3437(4) 1.0
N(2) .1431(9) .9221(5) .2227(5) 1.0
N(3) .2691(9) .8115(6) .1137(4) 1.0
N(4) .3555(9) .6915(5) .2345(4) 1.0
C(1) .3018(19) .8563(10) .4795(6) 1.0
C(2) .31396(14) .8673(8) .3909(6) 1.0
C(3) .4803(18) .8570(12) .3627(9) 1.0
C(4) .0387(12) .8128(8) .3627(6) 1.0
C(5) -.0364(12) .8984(8) .3370(7) 1.0
C(6) -.0256(12) .9166(7) .2476(6) 1.0
C(7) .1594(14) .9618(7) .1409(6) 1.0
C(8) .1531(15) .8790(9) .0846(6) 1.0
C(9) .4282(15) .8428(10) .0963(7) 1.0
C(10) .2395(18) .7258(8) .0700(6) 1.0
C(11) .3341(15) .6454(8) .0947(7) 1.0
C(12) .3070(13) .6176(7) .1765(8) 1.0
H(N1) .219 .736 .361 1.0
H(N2) .207 .965 .265 1.0
H(N41) .342 .664 .294 1.0
H(N42) .481 .705 .225 1.0
H(1) .261 .905 .511 1.0
H(2) .217 .808 .492 1.0
H(3) .426 .831 .499 1.0
H(4) .278 .938 .375 1.0
H(5) .567 .862 .410 1.0
H(6) .512 .903 .316 1.0
H(7) .483 .792 .342 1.0
H(8) .020 .805 .426 1.0
H(9) -.024 .757 .332 1.0
H(10) -.160 .896 .355 1.0
H(11) .021 .953 .369 1.0
H(12) -.086 .981 .235 1.0
H(13) -.086 .863 .216 1.0
H(14) .069 1.011 .127 1.0
H(15) .274 .997 .133 1.0
H(16) .175 .898 .025 1.0
H(17) .034 .850 .089 1.0
H(18) .451 .911 .119 1.0
H(19) .456 .842 .034 1.0
H(20) .504 .798 .125 1.0
H(21) .255 .737 .006 1.0
H(22) .115 .706 .079 1.0
H(23) .315 .590 .055 1.0
H(24) .459 .668 .088 1.0
H(25) .186 .603 .185 1.0
H(26) .378 .557 .189 1.0

loop_
_geom_angle_atom_site_label_1
_geom_angle_atom_site_label_2
_geom_angle_atom_site_label_3
_geom_angle
_geom_angle_publ_flag
N(1) Ni N(2) 89.7(3) yes
N(1) Ni N(3) 177.2(3) yes
N(1) Ni N(4) 90.8(3) yes
N(2) Ni N(3) 87.5(3) yes
N(2) Ni N(4) 177.1(3) yes
N(3) Ni N(4) 92.0(3) yes
O(1) Cl(1) O(2) 104.7(7) no
O(1) Cl(1) O(3) 110.0(10) no
O(1) Cl(1) O(4) 112.3(8) no
O(2) Cl(1) O(3) 108.0(10) no
O(2) Cl(1) O(4) 111.6(7) no
O(3) Cl(1) O(4) 111.0(10) no
O(5) Cl(2) O(6) 107.0(10) no
O(5) Cl(2) O(7) 128(2) no
O(5) Cl(2) O(8) 108.2(9) no
O(6) Cl(2) O(7) 104(2) no
O(6) Cl(2) O(8) 104(2) no
Ni N(1) C(2) 116.8(6) yes
Ni N(1) C(4) 109.9(5) yes
C(2) N(1) C(4) 114.0(8) yes
Ni N(2) C(6) 111.4(6) yes
Ni N(2) C(7) 110.7(6) yes
C(6) N(2) C(7) 111.5(7) yes
Ni N(3) C(8) 106.6(6) yes
Ni N(3) C(9) 108.3(6) yes
N N(3) C(10) 115.9(6) yes
C(8) N(3) C(9) 109.9(9) yes
C(8) N(3) C(10) 107.0(8) yes
C(9) N(3) C(10) 109.0(9) yes
Ni N(4) C(12) 117.1(6) yes
N(1) C(2) C(1) 115.0(10) yes
N(1) C(2) C(3) 108.3(9) yes
C(1) C(2) C(3) 112.0(10) yes
N(1) C(4) C(5) 114.9(8) yes
C(4) C(5) C(6) 114.3(9) yes
N(2) C(6) C(5) 110.0(8) yes
N(2) C(7) C(8) 104.8(8) yes
N(3) C(8) C(7) 107.5(8) yes
N(3) C(10) C(11) 116.4(9) yes
C(10) C(11) C(12) 113.7(9) yes
N(4) C(12) C(11) 111.4(8) yes

loop_
_geom_bond_atom_site_label_1
_geom_bond_atom_site_label_2
_geom_bond_distance
_geom_bond_publ_flag
Ni N(1) 1.951(6) yes
Ni N(2) 1.915(7) yes
Ni N(3) 1.951(6) yes
Ni N(4) 1.927(8) yes
Cl(1) O(1) 1.370(10) no
Cl(1) O(2) 1.370(10) no
Cl(1) O(3) 1.270(10) no
Cl(1) O(4) 1.382(9) no
Cl(2) O(5) 1.390(10) no
Cl(2) O(6) 1.31(6) no
Cl(2) O(7) 1.34(2) no
Cl(2) O(8) 1.410(10) no
N(1) C(2) 1.480(10) yes
N(1) C(4) 1.520(10) yes
N(2) C(6) 1.490(10) yes
N(2) C(7) 1.500(10) yes
N(3) C(8) 1.48(2) yes
N(3) C(9) 1.46(2) yes
N(3) C(10) 1.480(10) yes
N(4) C(12) 1.520(10) yes
C(1) C(2) 1.50(2) yes
C(2) C(3) 1.50(2) yes
C(4) C(5) 1.47(2) yes
C(5) C(6) 1.53(2) yes
C(7) C(8) 1.54(2) yes
C(10) C(11) 1.49(2) yes
C(11) C(12) 1.45(2) yes
